data_4501950
loop_
_publ_author_name
'Gushchin, Pavel V.'
'Starova, Galina L.'
'Haukka, Matti'
'Kuznetsov, Maxim L.'
'Eremenko, Igor L.'
'Kukushkin, Vadim Yu.'

_publ_section_title
;
 Chloride&#x2212;Chloroform Clusters Exhibiting Weak Hydrogen and Halogen
 Bondings Are Fully Characterized in the Solid State by X-ray Diffraction
;
_journal_issue 11
_journal_name_full 'Crystal Growth &amp; Design'
_journal_page_first 4839
_journal_paper_doi 10.1021/cg1007507
_journal_volume 10
_journal_year 2010
_chemical_formula_moiety 'C38 H46 N10 Pt, 2(C2 H6 O), 6(C H Cl3), 2(Cl)'
_chemical_formula_sum 'C48 H64 Cl20 N10 O2 Pt'
_chemical_formula_weight 1717.18
_chemical_name_systematic
; 
 ? 
;
_space_group_IT_number 14
_symmetry_cell_setting monoclinic
_symmetry_space_group_name_Hall '-P 2yn'
_symmetry_space_group_name_H-M 'P 1 21/n 1'
_atom_sites_solution_hydrogens mixed
_atom_sites_solution_primary direct
_atom_sites_solution_secondary difmap
_audit_creation_method SHELXL-97
_cell_angle_alpha 90.00
_cell_angle_beta 99.7530(10)
_cell_angle_gamma 90.00
_cell_formula_units_Z 2
_cell_length_a 9.59610(10)
_cell_length_b 29.4384(5)
_cell_length_c 12.9369(2)
_cell_measurement_reflns_used 11303
_cell_measurement_temperature 120(2)
_cell_measurement_theta_max 27.48
_cell_measurement_theta_min 1.00
_cell_volume 3601.78(9)
_computing_cell_refinement 'Denzo/Scalepack (Otwinowski & Minor, 1997)'
_computing_data_collection 'Collect (Bruker AXS BV, 1997-2008)'
_computing_data_reduction 'Denzo/Scalepack (Otwinowski & Minor, 1997)'
_computing_molecular_graphics 'Diamond v.3.2c (Brandenburg, 2009)'
_computing_publication_material 'SHELXL-97 (Sheldrick, 2008)'
_computing_structure_refinement 'SHELXL-97 (Sheldrick, 2008)'
_computing_structure_solution 'SIR2004 (Burla et al., 2005)'
_diffrn_ambient_temperature 120(2)
_diffrn_detector_area_resol_mean 9
_diffrn_measured_fraction_theta_full 0.995
_diffrn_measured_fraction_theta_max 0.995
_diffrn_measurement_device '95mm CCD camera on \k-goniostat'
_diffrn_measurement_device_type 'Nonius KappaCCD'
_diffrn_measurement_method '\f scans and \w scans with \k offset'
_diffrn_radiation_monochromator 'horizontally mounted graphite crystal'
_diffrn_radiation_source 'fine-focus sealed tube'
_diffrn_radiation_type MoK\a
_diffrn_radiation_wavelength 0.71073
_diffrn_reflns_av_R_equivalents 0.0398
_diffrn_reflns_av_sigmaI/netI 0.0350
_diffrn_reflns_limit_h_max 12
_diffrn_reflns_limit_h_min -10
_diffrn_reflns_limit_k_max 38
_diffrn_reflns_limit_k_min -38
_diffrn_reflns_limit_l_max 13
_diffrn_reflns_limit_l_min -16
_diffrn_reflns_number 43324
_diffrn_reflns_theta_full 27.51
_diffrn_reflns_theta_max 27.51
_diffrn_reflns_theta_min 2.45
_exptl_absorpt_coefficient_mu 2.733
_exptl_absorpt_correction_T_max 0.8110
_exptl_absorpt_correction_T_min 0.4885
_exptl_absorpt_correction_type multi-scan
_exptl_absorpt_process_details 'SADABS v.2.10 (Sheldrick, 2003)'
_exptl_crystal_colour block
_exptl_crystal_density_diffrn 1.583
_exptl_crystal_density_method 'not measured'
_exptl_crystal_description colourless
_exptl_crystal_F_000 1712
_exptl_crystal_size_max 0.31
_exptl_crystal_size_mid 0.20
_exptl_crystal_size_min 0.08
_refine_diff_density_max 1.862
_refine_diff_density_min -1.074
_refine_diff_density_rms 0.113
_refine_ls_extinction_method none
_refine_ls_goodness_of_fit_ref 1.072
_refine_ls_hydrogen_treatment constr
_refine_ls_matrix_type full
_refine_ls_number_parameters 369
_refine_ls_number_reflns 8245
_refine_ls_number_restraints 0
_refine_ls_restrained_S_all 1.072
_refine_ls_R_factor_all 0.0543
_refine_ls_R_factor_gt 0.0383
_refine_ls_shift/su_max 0.001
_refine_ls_shift/su_mean 0.000
_refine_ls_structure_factor_coef Fsqd
_refine_ls_weighting_details 'calc w=1/[\s^2^(Fo^2^)+(0.0344P)^2^+12.7187P] where P=(Fo^2^+2Fc^2^)/3'
_refine_ls_weighting_scheme calc
_refine_ls_wR_factor_gt 0.0899
_refine_ls_wR_factor_ref 0.0956
_reflns_number_gt 6538
_reflns_number_total 8245
_reflns_threshold_expression >2sigma(I)
_cod_data_source_file cg1007507_si_002.cif
_cod_data_source_block 1
_cod_original_cell_volume 3601.77(9)
_cod_original_sg_symbol_H-M 'P 21/n'
_cod_database_code 4501950

loop_
_symmetry_equiv_pos_as_xyz
'x, y, z'
'-x+1/2, y+1/2, -z+1/2'
'-x, -y, -z'
'x-1/2, -y-1/2, z-1/2'

loop_
_atom_site_label
_atom_site_type_symbol
_atom_site_fract_x
_atom_site_fract_y
_atom_site_fract_z
_atom_site_U_iso_or_equiv
_atom_site_adp_type
_atom_site_occupancy
_atom_site_symmetry_multiplicity
_atom_site_calc_flag
_atom_site_refinement_flags
Pt1 Pt 0.0000 0.0000 0.5000 0.01578(6) Uani 1 2 d S
Cl1 Cl 0.58188(10) 0.12655(3) 0.79267(8) 0.0258(2) Uani 1 1 d .
Cl2 Cl 0.3594(3) 0.08983(7) 0.0028(2) 0.1130(10) Uani 1 1 d .
Cl3 Cl 0.2731(2) 0.18300(9) -0.00804(14) 0.0907(7) Uani 1 1 d .
Cl4 Cl 0.53785(18) 0.15809(6) 0.11445(12) 0.0646(4) Uani 1 1 d .
Cl5 Cl 0.2161(3) 0.22930(7) 0.2241(2) 0.0958(7) Uani 1 1 d .
Cl6 Cl 0.04604(15) 0.24927(6) 0.38527(12) 0.0565(4) Uani 1 1 d .
Cl7 Cl 0.34384(18) 0.27289(8) 0.41616(17) 0.0856(6) Uani 1 1 d .
Cl8 Cl 0.98624(16) 0.05941(6) 0.85846(12) 0.0622(4) Uani 1 1 d .
Cl9 Cl 0.7722(2) 0.01752(8) 0.95519(19) 0.0897(6) Uani 1 1 d .
Cl10 Cl 0.9289(2) 0.09344(9) 1.05579(15) 0.0931(7) Uani 1 1 d .
O1 O 0.3980(3) 0.03657(10) 0.7162(2) 0.0291(7) Uani 1 1 d .
H1O H 0.4422 0.0598 0.7450 0.044 Uiso 1 1 d R
C25 C 0.3133(6) -0.03788(18) 0.7411(5) 0.0492(14) Uani 1 1 d .
H25A H 0.2137 -0.0289 0.7248 0.074 Uiso 1 1 calc R
H25B H 0.3235 -0.0633 0.7908 0.074 Uiso 1 1 calc R
H25C H 0.3460 -0.0473 0.6766 0.074 Uiso 1 1 calc R
N1 N -0.0915(3) -0.05069(11) 0.4104(3) 0.0191(7) Uani 1 1 d .
H1N H -0.1834 -0.0502 0.3803 0.029 Uiso 1 1 d R
N2 N 0.1610(3) -0.00929(10) 0.4207(2) 0.0182(7) Uani 1 1 d .
N3 N 0.1236(3) -0.08836(11) 0.4114(2) 0.0174(6) Uani 1 1 d .
N4 N 0.3236(3) -0.05679(11) 0.3620(3) 0.0219(7) Uani 1 1 d .
H4N H 0.3232 -0.0792 0.3188 0.033 Uiso 1 1 d R
H4M H 0.3752 -0.0341 0.3578 0.033 Uiso 1 1 d R
N5 N -0.0887(3) -0.12612(11) 0.3540(3) 0.0203(7) Uani 1 1 d .
C1 C -0.0257(4) -0.08730(13) 0.3907(3) 0.0180(8) Uani 1 1 d .
C2 C -0.2411(4) -0.13375(14) 0.3543(4) 0.0258(9) Uani 1 1 d .
H2A H -0.2944 -0.1307 0.2821 0.031 Uiso 1 1 calc R
H2B H -0.2768 -0.1106 0.3989 0.031 Uiso 1 1 calc R
C3 C -0.2634(5) -0.18098(15) 0.3962(4) 0.0308(10) Uani 1 1 d .
H3A H -0.3659 -0.1865 0.3922 0.037 Uiso 1 1 calc R
H3B H -0.2183 -0.1828 0.4708 0.037 Uiso 1 1 calc R
C4 C -0.2009(5) -0.21755(15) 0.3340(4) 0.0330(10) Uani 1 1 d .
H4A H -0.2528 -0.2182 0.2610 0.040 Uiso 1 1 calc R
H4B H -0.2111 -0.2477 0.3659 0.040 Uiso 1 1 calc R
C5 C -0.0440(5) -0.20762(14) 0.3339(4) 0.0298(10) Uani 1 1 d .
H5A H 0.0094 -0.2102 0.4062 0.036 Uiso 1 1 calc R
H5B H -0.0054 -0.2302 0.2896 0.036 Uiso 1 1 calc R
C6 C -0.0266(4) -0.15981(14) 0.2917(3) 0.0241(9) Uani 1 1 d .
H6A H 0.0751 -0.1532 0.2945 0.029 Uiso 1 1 calc R
H6B H -0.0737 -0.1580 0.2175 0.029 Uiso 1 1 calc R
C7 C 0.1877(4) -0.12404(13) 0.4821(3) 0.0184(8) Uani 1 1 d .
C8 C 0.1449(5) -0.12745(15) 0.5788(3) 0.0277(9) Uani 1 1 d .
H8 H 0.0761 -0.1071 0.5971 0.033 Uiso 1 1 calc R
C9 C 0.2035(5) -0.16085(17) 0.6491(4) 0.0369(11) Uani 1 1 d .
H9 H 0.1751 -0.1634 0.7157 0.044 Uiso 1 1 calc R
C10 C 0.3037(5) -0.19049(16) 0.6214(4) 0.0365(11) Uani 1 1 d .
H10 H 0.3435 -0.2134 0.6693 0.044 Uiso 1 1 calc R
C11 C 0.3456(5) -0.18694(15) 0.5253(4) 0.0320(10) Uani 1 1 d .
H11 H 0.4148 -0.2072 0.5074 0.038 Uiso 1 1 calc R
C12 C 0.2871(4) -0.15386(14) 0.4541(3) 0.0243(9) Uani 1 1 d .
H12 H 0.3149 -0.1517 0.3872 0.029 Uiso 1 1 calc R
C13 C 0.2027(4) -0.04934(13) 0.3977(3) 0.0174(8) Uani 1 1 d .
C14 C 0.2300(4) 0.03054(13) 0.3890(3) 0.0188(8) Uani 1 1 d .
C15 C 0.3524(4) 0.04625(15) 0.4498(3) 0.0260(9) Uani 1 1 d .
H15 H 0.3937 0.0302 0.5111 0.031 Uiso 1 1 calc R
C16 C 0.4147(5) 0.08584(16) 0.4208(4) 0.0329(10) Uani 1 1 d .
H16 H 0.4995 0.0967 0.4620 0.040 Uiso 1 1 calc R
C17 C 0.3545(5) 0.10930(17) 0.3329(4) 0.0397(12) Uani 1 1 d .
H17 H 0.3966 0.1366 0.3142 0.048 Uiso 1 1 calc R
C18 C 0.2324(5) 0.09320(18) 0.2716(4) 0.0437(13) Uani 1 1 d .
H18 H 0.1914 0.1094 0.2104 0.052 Uiso 1 1 calc R
C19 C 0.1694(5) 0.05355(16) 0.2990(4) 0.0324(10) Uani 1 1 d .
H19 H 0.0859 0.0423 0.2567 0.039 Uiso 1 1 calc R
C20 C 0.4168(6) 0.14558(19) 0.0006(4) 0.0429(12) Uani 1 1 d .
H20 H 0.4640 0.1500 -0.0619 0.051 Uiso 1 1 calc R
C21 C 0.1870(6) 0.26641(19) 0.3227(5) 0.0504(14) Uani 1 1 d .
H21 H 0.1624 0.2968 0.2899 0.060 Uiso 1 1 calc R
C22 C 0.8558(6) 0.0689(2) 0.9365(4) 0.0483(14) Uani 1 1 d .
H22 H 0.7837 0.0903 0.8984 0.058 Uiso 1 1 calc R
C23 C 0.3984(9) 0.0007(2) 0.7879(5) 0.068(2) Uani 1 1 d .
H23A H 0.3602 0.0117 0.8499 0.082 Uiso 1 1 calc R
H23B H 0.4969 -0.0094 0.8120 0.082 Uiso 1 1 calc R

loop_
_atom_site_aniso_label
_atom_site_aniso_U_11
_atom_site_aniso_U_22
_atom_site_aniso_U_33
_atom_site_aniso_U_23
_atom_site_aniso_U_13
_atom_site_aniso_U_12
Pt1 0.01465(10) 0.01329(10) 0.01970(10) -0.00164(9) 0.00372(7) -0.00133(9)
Cl1 0.0251(5) 0.0259(5) 0.0259(5) -0.0050(4) 0.0031(4) 0.0016(4)
Cl2 0.165(2) 0.0762(14) 0.1165(17) -0.0478(13) 0.0785(17) -0.0762(15)
Cl3 0.0607(11) 0.154(2) 0.0583(10) -0.0058(12) 0.0120(8) 0.0370(12)
Cl4 0.0623(10) 0.0724(11) 0.0515(8) 0.0085(8) -0.0118(7) -0.0163(8)
Cl5 0.1197(18) 0.0610(12) 0.1214(18) -0.0199(12) 0.0634(15) -0.0031(11)
Cl6 0.0426(7) 0.0671(10) 0.0614(9) 0.0235(8) 0.0137(6) 0.0019(7)
Cl7 0.0467(9) 0.1092(16) 0.1005(14) 0.0416(12) 0.0115(9) 0.0038(9)
Cl8 0.0496(8) 0.0855(12) 0.0495(8) 0.0217(8) 0.0025(6) -0.0034(8)
Cl9 0.0768(12) 0.0829(13) 0.1103(16) 0.0385(12) 0.0189(11) -0.0211(11)
Cl10 0.0791(13) 0.133(2) 0.0575(10) -0.0171(11) -0.0151(9) 0.0034(13)
O1 0.0305(16) 0.0246(16) 0.0312(16) 0.0004(13) 0.0022(13) -0.0069(13)
C25 0.051(3) 0.035(3) 0.058(3) 0.010(3) 0.000(3) -0.011(3)
N1 0.0141(15) 0.0174(16) 0.0250(17) -0.0039(13) 0.0012(13) -0.0016(12)
N2 0.0160(15) 0.0187(19) 0.0204(15) -0.0002(12) 0.0044(12) -0.0008(12)
N3 0.0149(15) 0.0155(16) 0.0213(16) 0.0004(13) 0.0013(12) -0.0007(12)
N4 0.0179(16) 0.0176(17) 0.0318(18) -0.0053(14) 0.0084(14) -0.0029(13)
N5 0.0135(15) 0.0184(17) 0.0285(17) -0.0046(14) 0.0026(13) -0.0010(13)
C1 0.0199(19) 0.0157(18) 0.0182(18) -0.0012(14) 0.0024(14) -0.0018(15)
C2 0.0146(18) 0.018(2) 0.043(3) -0.0069(18) 0.0009(17) -0.0019(15)
C3 0.022(2) 0.022(2) 0.050(3) -0.003(2) 0.009(2) -0.0033(17)
C4 0.034(2) 0.019(2) 0.045(3) -0.0054(19) 0.005(2) -0.0072(19)
C5 0.029(2) 0.020(2) 0.041(3) -0.0074(19) 0.0078(19) 0.0016(18)
C6 0.026(2) 0.023(2) 0.023(2) -0.0083(16) 0.0020(16) -0.0002(17)
C7 0.0173(18) 0.0147(18) 0.0210(18) 0.0008(15) -0.0032(14) -0.0042(15)
C8 0.029(2) 0.031(2) 0.023(2) -0.0026(18) 0.0028(17) -0.0034(18)
C9 0.045(3) 0.039(3) 0.025(2) 0.008(2) 0.002(2) -0.007(2)
C10 0.038(3) 0.028(2) 0.038(3) 0.013(2) -0.010(2) -0.006(2)
C11 0.022(2) 0.022(2) 0.049(3) 0.005(2) -0.0015(19) 0.0001(17)
C12 0.0177(19) 0.024(2) 0.031(2) 0.0021(17) 0.0040(16) -0.0011(16)
C13 0.0157(18) 0.021(2) 0.0146(17) 0.0008(15) 0.0017(14) 0.0002(15)
C14 0.0157(18) 0.020(2) 0.0224(19) 0.0001(15) 0.0071(15) -0.0035(15)
C15 0.021(2) 0.026(2) 0.030(2) 0.0019(18) 0.0016(17) -0.0023(17)
C16 0.024(2) 0.033(3) 0.040(3) 0.004(2) -0.0006(19) -0.0094(19)
C17 0.041(3) 0.032(3) 0.046(3) 0.012(2) 0.005(2) -0.015(2)
C18 0.043(3) 0.041(3) 0.042(3) 0.022(2) -0.006(2) -0.013(2)
C19 0.028(2) 0.035(3) 0.031(2) 0.008(2) -0.0042(18) -0.0073(19)
C20 0.050(3) 0.048(3) 0.033(3) -0.010(2) 0.013(2) -0.013(3)
C21 0.060(4) 0.039(3) 0.059(3) 0.018(3) 0.029(3) 0.013(3)
C22 0.039(3) 0.056(4) 0.043(3) 0.018(3) -0.012(2) -0.002(3)
C23 0.113(6) 0.046(3) 0.037(3) 0.009(3) -0.011(3) -0.041(4)

loop_
_atom_type_symbol
_atom_type_description
_atom_type_scat_dispersion_real
_atom_type_scat_dispersion_imag
_atom_type_scat_source
C C 0.0033 0.0016 'International Tables Vol C Tables 4.2.6.8 and 6.1.1.4'
H H 0.0000 0.0000 'International Tables Vol C Tables 4.2.6.8 and 6.1.1.4'
N N 0.0061 0.0033 'International Tables Vol C Tables 4.2.6.8 and 6.1.1.4'
O O 0.0106 0.0060 'International Tables Vol C Tables 4.2.6.8 and 6.1.1.4'
Cl Cl 0.1484 0.1585 'International Tables Vol C Tables 4.2.6.8 and 6.1.1.4'
Pt Pt -1.7033 8.3905 'International Tables Vol C Tables 4.2.6.8 and 6.1.1.4'

loop_
_geom_angle_atom_site_label_1
_geom_angle_atom_site_label_2
_geom_angle_atom_site_label_3
_geom_angle
_geom_angle_site_symmetry_1
_geom_angle_site_symmetry_3
_geom_angle_publ_flag
N1 Pt1 N1 179.998(1) . 3_556 ?
N1 Pt1 N2 84.41(13) . . yes
N1 Pt1 N2 95.59(13) 3_556 . ?
N1 Pt1 N2 95.59(13) . 3_556 ?
N1 Pt1 N2 84.41(13) 3_556 3_556 ?
N2 Pt1 N2 180.0 . 3_556 ?
C23 O1 H1O 111.6 . . ?
C23 C25 H25A 109.5 . . ?
C23 C25 H25B 109.5 . . ?
H25A C25 H25B 109.5 . . ?
C23 C25 H25C 109.5 . . ?
H25A C25 H25C 109.5 . . ?
H25B C25 H25C 109.5 . . ?
C1 N1 Pt1 123.7(3) . . yes
C1 N1 H1N 113.7 . . ?
Pt1 N1 H1N 122.7 . . ?
C13 N2 C14 120.0(3) . . ?
C13 N2 Pt1 122.3(3) . . yes
C14 N2 Pt1 117.7(2) . . ?
C13 N3 C1 120.7(3) . . yes
C13 N3 C7 119.2(3) . . ?
C1 N3 C7 116.2(3) . . ?
C13 N4 H4N 116.1 . . ?
C13 N4 H4M 116.7 . . ?
H4N N4 H4M 120.2 . . ?
C1 N5 C6 124.7(3) . . ?
C1 N5 C2 121.0(3) . . ?
C6 N5 C2 113.1(3) . . ?
N1 C1 N5 125.0(3) . . ?
N1 C1 N3 119.5(3) . . ?
N5 C1 N3 115.5(3) . . ?
N5 C2 C3 109.8(3) . . ?
N5 C2 H2A 109.7 . . ?
C3 C2 H2A 109.7 . . ?
N5 C2 H2B 109.7 . . ?
C3 C2 H2B 109.7 . . ?
H2A C2 H2B 108.2 . . ?
C2 C3 C4 111.4(4) . . ?
C2 C3 H3A 109.3 . . ?
C4 C3 H3A 109.3 . . ?
C2 C3 H3B 109.3 . . ?
C4 C3 H3B 109.3 . . ?
H3A C3 H3B 108.0 . . ?
C3 C4 C5 109.8(4) . . ?
C3 C4 H4A 109.7 . . ?
C5 C4 H4A 109.7 . . ?
C3 C4 H4B 109.7 . . ?
C5 C4 H4B 109.7 . . ?
H4A C4 H4B 108.2 . . ?
C6 C5 C4 110.0(4) . . ?
C6 C5 H5A 109.7 . . ?
C4 C5 H5A 109.7 . . ?
C6 C5 H5B 109.7 . . ?
C4 C5 H5B 109.7 . . ?
H5A C5 H5B 108.2 . . ?
N5 C6 C5 110.3(3) . . ?
N5 C6 H6A 109.6 . . ?
C5 C6 H6A 109.6 . . ?
N5 C6 H6B 109.6 . . ?
C5 C6 H6B 109.6 . . ?
H6A C6 H6B 108.1 . . ?
C8 C7 C12 120.8(4) . . ?
C8 C7 N3 117.4(4) . . ?
C12 C7 N3 121.8(3) . . ?
C7 C8 C9 119.5(4) . . ?
C7 C8 H8 120.2 . . ?
C9 C8 H8 120.2 . . ?
C10 C9 C8 119.7(4) . . ?
C10 C9 H9 120.1 . . ?
C8 C9 H9 120.1 . . ?
C11 C10 C9 120.4(4) . . ?
C11 C10 H10 119.8 . . ?
C9 C10 H10 119.8 . . ?
C10 C11 C12 120.4(4) . . ?
C10 C11 H11 119.8 . . ?
C12 C11 H11 119.8 . . ?
C7 C12 C11 119.1(4) . . ?
C7 C12 H12 120.4 . . ?
C11 C12 H12 120.4 . . ?
N2 C13 N4 123.3(4) . . ?
N2 C13 N3 121.3(3) . . ?
N4 C13 N3 115.4(3) . . ?
C15 C14 C19 120.8(4) . . ?
C15 C14 N2 119.9(4) . . ?
C19 C14 N2 119.3(3) . . ?
C14 C15 C16 119.4(4) . . ?
C14 C15 H15 120.3 . . ?
C16 C15 H15 120.3 . . ?
C17 C16 C15 120.4(4) . . ?
C17 C16 H16 119.8 . . ?
C15 C16 H16 119.8 . . ?
C16 C17 C18 120.0(4) . . ?
C16 C17 H17 120.0 . . ?
C18 C17 H17 120.0 . . ?
C17 C18 C19 120.4(4) . . ?
C17 C18 H18 119.8 . . ?
C19 C18 H18 119.8 . . ?
C14 C19 C18 119.1(4) . . ?
C14 C19 H19 120.5 . . ?
C18 C19 H19 120.5 . . ?
Cl2 C20 Cl4 110.7(3) . . ?
Cl2 C20 Cl3 110.3(3) . . ?
Cl4 C20 Cl3 108.9(3) . . ?
Cl2 C20 H20 109.0 . . ?
Cl4 C20 H20 109.0 . . ?
Cl3 C20 H20 109.0 . . ?
Cl5 C21 Cl6 112.8(4) . . ?
Cl5 C21 Cl7 110.2(3) . . ?
Cl6 C21 Cl7 110.2(3) . . ?
Cl5 C21 H21 107.8 . . ?
Cl6 C21 H21 107.8 . . ?
Cl7 C21 H21 107.8 . . ?
Cl10 C22 Cl9 111.2(3) . . ?
Cl10 C22 Cl8 110.9(3) . . ?
Cl9 C22 Cl8 109.2(4) . . ?
Cl10 C22 H22 108.5 . . ?
Cl9 C22 H22 108.5 . . ?
Cl8 C22 H22 108.5 . . ?
O1 C23 C25 111.7(5) . . ?
O1 C23 H23A 109.3 . . ?
C25 C23 H23A 109.3 . . ?
O1 C23 H23B 109.3 . . ?
C25 C23 H23B 109.3 . . ?
H23A C23 H23B 107.9 . . ?

loop_
_geom_bond_atom_site_label_1
_geom_bond_atom_site_label_2
_geom_bond_distance
_geom_bond_site_symmetry_2
_geom_bond_publ_flag
Pt1 N1 1.999(3) . yes
Pt1 N1 1.999(3) 3_556 ?
Pt1 N2 2.012(3) . yes
Pt1 N2 2.012(3) 3_556 ?
Cl2 C20 1.733(6) . ?
Cl3 C20 1.754(6) . ?
Cl4 C20 1.753(5) . ?
Cl5 C21 1.738(6) . ?
Cl6 C21 1.764(6) . ?
Cl7 C21 1.774(7) . ?
Cl8 C22 1.759(6) . ?
Cl9 C22 1.748(6) . ?
Cl10 C22 1.740(6) . ?
O1 C23 1.404(6) . ?
O1 H1O 0.8567 . ?
C25 C23 1.469(7) . ?
C25 H25A 0.9800 . ?
C25 H25B 0.9800 . ?
C25 H25C 0.9800 . ?
N1 C1 1.296(5) . yes
N1 H1N 0.9016 . ?
N2 C13 1.296(5) . yes
N2 C14 1.441(5) . yes
N3 C13 1.405(5) . yes
N3 C1 1.413(5) . yes
N3 C7 1.458(5) . yes
N4 C13 1.337(5) . yes
N4 H4N 0.8651 . ?
N4 H4M 0.8386 . ?
N5 C1 1.341(5) . yes
N5 C6 1.467(5) . yes
N5 C2 1.480(5) . yes
C2 C3 1.521(6) . ?
C2 H2A 0.9900 . ?
C2 H2B 0.9900 . ?
C3 C4 1.526(6) . ?
C3 H3A 0.9900 . ?
C3 H3B 0.9900 . ?
C4 C5 1.534(6) . ?
C4 H4A 0.9900 . ?
C4 H4B 0.9900 . ?
C5 C6 1.529(6) . ?
C5 H5A 0.9900 . ?
C5 H5B 0.9900 . ?
C6 H6A 0.9900 . ?
C6 H6B 0.9900 . ?
C7 C8 1.385(6) . ?
C7 C12 1.389(6) . ?
C8 C9 1.391(6) . ?
C8 H8 0.9500 . ?
C9 C10 1.389(7) . ?
C9 H9 0.9500 . ?
C10 C11 1.374(7) . ?
C10 H10 0.9500 . ?
C11 C12 1.392(6) . ?
C11 H11 0.9500 . ?
C12 H12 0.9500 . ?
C14 C15 1.378(5) . ?
C14 C19 1.387(6) . ?
C15 C16 1.390(6) . ?
C15 H15 0.9500 . ?
C16 C17 1.371(7) . ?
C16 H16 0.9500 . ?
C17 C18 1.383(7) . ?
C17 H17 0.9500 . ?
C18 C19 1.387(6) . ?
C18 H18 0.9500 . ?
C19 H19 0.9500 . ?
C20 H20 1.0000 . ?
C21 H21 1.0000 . ?
C22 H22 1.0000 . ?
C23 H23A 0.9900 . ?
C23 H23B 0.9900 . ?

loop_
_geom_hbond_atom_site_label_D
_geom_hbond_atom_site_label_H
_geom_hbond_atom_site_label_A
_geom_hbond_distance_DH
_geom_hbond_distance_HA
_geom_hbond_distance_DA
_geom_hbond_angle_DHA
_geom_hbond_site_symmetry_A
_geom_hbond_publ_flag
O1 H1O Cl1 0.86 2.40 3.243(3) 168.5 . yes
N4 H4N Cl1 0.87 2.30 3.108(3) 155.3 3_656 yes
N4 H4M O1 0.84 2.52 3.071(4) 124.0 3_656 yes
N1 H1N O1 0.90 2.26 3.143(4) 167.4 3_556 yes
